data_7018673
loop_
_publ_author_name
'Raja, Duraisamy Senthil'
'Bhuvanesh, Nattamai S. P.'
'Natarajan, Karuppannan'

_publ_section_title
;
 A novel water soluble ligand bridged cobalt(ii) coordination polymer of
 2-oxo-1,2-dihydroquinoline-3-carbaldehyde (isonicotinic) hydrazone:
 evaluation of the DNA binding, protein interaction, radical scavenging
 and anticancer activity.
;
_journal_issue 15
_journal_name_full 'Dalton transactions (Cambridge, England : 2003)'
_journal_page_first 4365
_journal_page_last 4377
_journal_paper_doi 10.1039/c2dt12274j
_journal_volume 41
_journal_year 2012
_chemical_formula_sum 'C16 H22 Co N6 O13'
_chemical_formula_weight 565.33
_chemical_name_systematic
;
?
;
_space_group_IT_number 14
_symmetry_cell_setting monoclinic
_symmetry_space_group_name_Hall '-P 2ybc'
_symmetry_space_group_name_H-M 'P 1 21/c 1'
_atom_sites_solution_hydrogens geom
_atom_sites_solution_primary direct
_atom_sites_solution_secondary difmap
_audit_creation_method SHELXL-97
_cell_angle_alpha 90.00
_cell_angle_beta 121.437(4)
_cell_angle_gamma 90.00
_cell_formula_units_Z 4
_cell_length_a 8.6003(6)
_cell_length_b 21.8706(16)
_cell_length_c 13.4565(9)
_cell_measurement_reflns_used 2137
_cell_measurement_temperature 110(2)
_cell_measurement_theta_max 60.72
_cell_measurement_theta_min 4.04
_cell_volume 2159.6(3)
_computing_cell_refinement
;
CELL-NOW (Sheldrick, 2003) and SAINT (BRUKER-NONIUS, 2003)
;
_computing_data_collection 'FRAMBO (BRUKER-NONIUS, 2003)'
_computing_data_reduction 'Bruker APEX2'
_computing_molecular_graphics 'X-SEED (Barbour, 2001)'
_computing_publication_material 'Bruker SHELXTL'
_computing_structure_refinement 'SHELXL-97 (Sheldrick, 2008)'
_computing_structure_solution 'FLIPPER in PLATON (Spek, 2008)'
_diffrn_ambient_temperature 110(2)
_diffrn_measured_fraction_theta_full 0.997
_diffrn_measured_fraction_theta_max 0.997
_diffrn_measurement_device_type 'BRUKER GADDS D8 Discover'
_diffrn_measurement_method 'phi and omega scans'
_diffrn_radiation_monochromator graphite
_diffrn_radiation_source 'fine-focus sealed tube'
_diffrn_radiation_type CuK\a
_diffrn_radiation_wavelength 1.54178
_diffrn_reflns_av_R_equivalents 0.0653
_diffrn_reflns_av_sigmaI/netI 0.0456
_diffrn_reflns_limit_h_max 9
_diffrn_reflns_limit_h_min -9
_diffrn_reflns_limit_k_max 24
_diffrn_reflns_limit_k_min -24
_diffrn_reflns_limit_l_max 15
_diffrn_reflns_limit_l_min -15
_diffrn_reflns_number 16811
_diffrn_reflns_theta_full 59.99
_diffrn_reflns_theta_max 59.99
_diffrn_reflns_theta_min 4.04
_exptl_absorpt_coefficient_mu 7.009
_exptl_absorpt_correction_T_max 0.6397
_exptl_absorpt_correction_T_min 0.4297
_exptl_absorpt_correction_type multi-scan
_exptl_absorpt_process_details 'SADABS; (Sheldrick, 2006)'
_exptl_crystal_colour red
_exptl_crystal_density_diffrn 1.739
_exptl_crystal_density_method 'not measured'
_exptl_crystal_description block
_exptl_crystal_F_000 1164
_exptl_crystal_size_max 0.14
_exptl_crystal_size_mid 0.09
_exptl_crystal_size_min 0.07
_refine_diff_density_max 0.263
_refine_diff_density_min -0.277
_refine_diff_density_rms 0.062
_refine_ls_extinction_method none
_refine_ls_goodness_of_fit_ref 1.031
_refine_ls_hydrogen_treatment constr
_refine_ls_matrix_type full
_refine_ls_number_parameters 325
_refine_ls_number_reflns 3185
_refine_ls_number_restraints 0
_refine_ls_restrained_S_all 1.031
_refine_ls_R_factor_all 0.0492
_refine_ls_R_factor_gt 0.0374
_refine_ls_shift/su_max 0.001
_refine_ls_shift/su_mean 0.000
_refine_ls_structure_factor_coef Fsqd
_refine_ls_weighting_details 'calc w=1/[\s^2^(Fo^2^)+(0.0398P)^2^+1.1171P] where P=(Fo^2^+2Fc^2^)/3'
_refine_ls_weighting_scheme calc
_refine_ls_wR_factor_gt 0.0811
_refine_ls_wR_factor_ref 0.0849
_reflns_number_gt 2669
_reflns_number_total 3185
_reflns_threshold_expression >2sigma(I)
_cod_data_source_file c2dt12274j.txt
_cod_data_source_block knb
_cod_depositor_comments
;
The following automatic conversions were performed:

'_symmetry_cell_setting' value 'Monoclinic' changed to 'monoclinic'
according to /home/saulius/struct/CIF-dictionaries/cif_core.dic
dictionary named 'cif_core.dic' version 2.4.1 from 2010-06-29.

Automatic conversion script
Id: cif_fix_values 1715 2011-07-08 13:25:40Z adriana 
;
_cod_original_sg_symbol_H-M P2(1)/c
_cod_database_code 7018673

loop_
_symmetry_equiv_pos_as_xyz
'x, y, z'
'-x, y+1/2, -z+1/2'
'-x, -y, -z'
'x, -y-1/2, z-1/2'

loop_
_atom_site_label
_atom_site_type_symbol
_atom_site_fract_x
_atom_site_fract_y
_atom_site_fract_z
_atom_site_U_iso_or_equiv
_atom_site_adp_type
_atom_site_occupancy
_atom_site_symmetry_multiplicity
_atom_site_calc_flag
_atom_site_refinement_flags
O40 O 0.2539(3) 0.47918(10) 0.46484(18) 0.0212(5) Uani 1 1 d .
Co1 Co 0.61377(6) 0.86107(2) 0.75973(4) 0.01085(15) Uani 1 1 d .
C1 C 0.3970(4) 0.96875(14) 0.6024(3) 0.0141(7) Uani 1 1 d .
H1A H 0.2855 0.9851 0.5412 0.017 Uiso 1 1 calc R
C2 C 0.5548(4) 1.00867(13) 0.6588(3) 0.0135(7) Uani 1 1 d .
C3 C 0.7348(4) 0.98914(13) 0.7527(3) 0.0122(7) Uani 1 1 d .
C4 C 0.8472(4) 1.09229(14) 0.7573(3) 0.0136(7) Uani 1 1 d .
C5 C 0.6724(4) 1.11186(13) 0.6711(2) 0.0130(7) Uani 1 1 d .
C6 C 0.5297(4) 1.06830(13) 0.6225(3) 0.0138(7) Uani 1 1 d .
H6A H 0.4119 1.0809 0.5623 0.017 Uiso 1 1 calc R
C7 C 0.9939(4) 1.13279(14) 0.8050(3) 0.0172(7) Uani 1 1 d .
H7A H 1.1128 1.1190 0.8611 0.021 Uiso 1 1 calc R
C8 C 0.9647(4) 1.19279(14) 0.7702(3) 0.0179(7) Uani 1 1 d .
H8A H 1.0645 1.2205 0.8029 0.021 Uiso 1 1 calc R
C9 C 0.7889(4) 1.21415(14) 0.6865(3) 0.0170(7) Uani 1 1 d .
H9A H 0.7701 1.2560 0.6644 0.020 Uiso 1 1 calc R
C10 C 0.6468(4) 1.17416(13) 0.6378(3) 0.0154(7) Uani 1 1 d .
H10A H 0.5287 1.1883 0.5807 0.018 Uiso 1 1 calc R
C11 C 0.2549(4) 0.81874(13) 0.5973(3) 0.0126(7) Uani 1 1 d .
C12 C 0.0976(4) 0.77813(13) 0.5243(2) 0.0118(7) Uani 1 1 d .
C13 C -0.0814(4) 0.79819(14) 0.4556(2) 0.0148(7) Uani 1 1 d .
H13A H -0.1112 0.8400 0.4555 0.018 Uiso 1 1 calc R
C14 C -0.2145(4) 0.75638(13) 0.3877(3) 0.0140(7) Uani 1 1 d .
H14A H -0.3368 0.7702 0.3414 0.017 Uiso 1 1 calc R
C15 C -0.0060(4) 0.67769(13) 0.4520(2) 0.0140(7) Uani 1 1 d .
H15A H 0.0206 0.6356 0.4508 0.017 Uiso 1 1 calc R
C16 C 0.1349(4) 0.71652(13) 0.5234(2) 0.0133(7) Uani 1 1 d .
H16A H 0.2554 0.7013 0.5711 0.016 Uiso 1 1 calc R
N1 N 0.4001(3) 0.91243(11) 0.6306(2) 0.0113(5) Uani 1 1 d .
N2 N 0.2422(3) 0.87846(11) 0.5663(2) 0.0121(5) Uani 1 1 d .
H2N H 0.1439 0.8962 0.5058 0.015 Uiso 1 1 d R
N3 N 0.8686(3) 1.03174(11) 0.7929(2) 0.0132(6) Uani 1 1 d .
H3N H 0.9825 1.0202 0.8472 0.016 Uiso 1 1 d R
N4 N -0.1794(3) 0.69654(11) 0.3839(2) 0.0118(5) Uani 1 1 d .
O1 O 0.7760(3) 0.93655(9) 0.79793(17) 0.0140(5) Uani 1 1 d .
O2 O 0.3979(3) 0.79837(9) 0.68176(16) 0.0134(5) Uani 1 1 d .
O3 O 0.5381(3) 0.88526(9) 0.88380(17) 0.0169(5) Uani 1 1 d .
H3O H 0.5898 0.9190 0.9145 0.025 Uiso 1 1 d R
H3P H 0.4315 0.8989 0.8371 0.025 Uiso 1 1 d R
O4 O 0.6793(3) 0.82979(9) 0.63823(17) 0.0176(5) Uani 1 1 d .
H4O H 0.6685 0.7929 0.6157 0.026 Uiso 1 1 d R
H4P H 0.7762 0.8346 0.6369 0.026 Uiso 1 1 d R
N20 N 0.5152(4) 0.91204(12) 0.1593(2) 0.0212(6) Uani 1 1 d .
O21 O 0.6027(3) 0.96096(11) 0.1827(2) 0.0302(6) Uani 1 1 d .
O22 O 0.5934(3) 0.86447(11) 0.2161(2) 0.0328(6) Uani 1 1 d .
O23 O 0.3511(3) 0.91054(11) 0.0810(2) 0.0321(6) Uani 1 1 d .
N30 N 0.0478(3) 0.59327(12) 0.2022(2) 0.0164(6) Uani 1 1 d .
O31 O 0.0394(3) 0.64931(9) 0.22028(19) 0.0214(5) Uani 1 1 d .
O32 O 0.1921(3) 0.56423(10) 0.2652(2) 0.0264(6) Uani 1 1 d .
O33 O -0.0867(3) 0.56654(10) 0.12055(18) 0.0228(5) Uani 1 1 d .
H40O H 0.2718 0.5139 0.4971 0.034 Uiso 1 1 d R
H40P H 0.2930 0.4953 0.4247 0.034 Uiso 1 1 d R
O50 O 0.5784(3) 0.78601(10) 0.04754(19) 0.0261(6) Uani 1 1 d .
H50O H 0.5704 0.8093 -0.0055 0.039 Uiso 1 1 d R
H50P H 0.5481 0.8107 0.0833 0.039 Uiso 1 1 d R
O60 O 0.9566(3) 0.94651(10) 0.39421(18) 0.0235(5) Uani 1 1 d .
H60O H 0.9738 0.9825 0.3781 0.035 Uiso 1 1 d R
H60P H 0.8707 0.9452 0.3232 0.035 Uiso 1 1 d R

loop_
_atom_site_aniso_label
_atom_site_aniso_U_11
_atom_site_aniso_U_22
_atom_site_aniso_U_33
_atom_site_aniso_U_23
_atom_site_aniso_U_13
_atom_site_aniso_U_12
O40 0.0221(13) 0.0186(12) 0.0206(12) 0.0019(10) 0.0095(10) -0.0021(10)
Co1 0.0082(3) 0.0088(2) 0.0114(3) 0.0008(2) 0.0023(2) -0.0001(2)
C1 0.0095(16) 0.0155(17) 0.0129(16) 0.0007(14) 0.0028(13) -0.0007(13)
C2 0.0124(16) 0.0131(16) 0.0145(16) -0.0008(13) 0.0067(14) -0.0016(13)
C3 0.0107(16) 0.0135(16) 0.0127(16) -0.0006(13) 0.0063(13) 0.0004(13)
C4 0.0148(17) 0.0141(16) 0.0146(16) 0.0015(13) 0.0097(14) 0.0007(14)
C5 0.0142(16) 0.0140(15) 0.0097(15) -0.0010(13) 0.0055(13) -0.0020(13)
C6 0.0119(16) 0.0159(16) 0.0110(16) -0.0003(13) 0.0041(13) 0.0000(14)
C7 0.0127(16) 0.0175(17) 0.0225(17) -0.0030(14) 0.0101(14) -0.0027(14)
C8 0.0164(17) 0.0177(17) 0.0196(17) -0.0067(14) 0.0094(15) -0.0081(14)
C9 0.0256(19) 0.0096(16) 0.0202(17) -0.0008(14) 0.0149(16) -0.0027(14)
C10 0.0157(17) 0.0142(16) 0.0146(16) 0.0000(14) 0.0067(14) 0.0011(14)
C11 0.0117(17) 0.0129(16) 0.0171(17) -0.0010(13) 0.0102(15) -0.0004(13)
C12 0.0124(16) 0.0134(16) 0.0108(15) -0.0001(13) 0.0069(13) -0.0025(13)
C13 0.0130(16) 0.0127(15) 0.0161(16) 0.0004(14) 0.0058(14) 0.0002(14)
C14 0.0089(15) 0.0131(16) 0.0167(16) 0.0010(14) 0.0043(13) 0.0011(13)
C15 0.0153(17) 0.0090(15) 0.0153(16) 0.0031(13) 0.0062(14) 0.0036(14)
C16 0.0084(16) 0.0163(18) 0.0105(15) 0.0025(13) 0.0017(13) 0.0020(13)
N1 0.0088(13) 0.0103(13) 0.0141(13) -0.0037(11) 0.0055(11) -0.0040(11)
N2 0.0069(12) 0.0110(13) 0.0125(13) -0.0005(11) 0.0009(11) -0.0013(11)
N3 0.0081(13) 0.0108(13) 0.0159(14) 0.0021(11) 0.0029(11) 0.0012(11)
N4 0.0122(13) 0.0120(13) 0.0107(13) 0.0009(11) 0.0056(11) -0.0022(11)
O1 0.0113(11) 0.0108(11) 0.0149(11) 0.0008(9) 0.0033(9) -0.0009(9)
O2 0.0098(11) 0.0127(11) 0.0113(11) 0.0016(9) 0.0010(10) 0.0004(9)
O3 0.0132(11) 0.0156(11) 0.0184(11) -0.0011(9) 0.0058(9) 0.0017(9)
O4 0.0172(12) 0.0155(11) 0.0213(12) -0.0009(10) 0.0108(10) 0.0009(10)
N20 0.0213(16) 0.0224(16) 0.0202(15) -0.0047(13) 0.0110(14) -0.0025(14)
O21 0.0292(14) 0.0304(14) 0.0289(13) -0.0068(12) 0.0138(11) -0.0162(12)
O22 0.0396(15) 0.0292(14) 0.0257(13) 0.0086(12) 0.0142(12) 0.0190(12)
O23 0.0191(14) 0.0264(13) 0.0304(14) 0.0044(12) -0.0013(12) -0.0057(11)
N30 0.0158(15) 0.0185(15) 0.0190(15) 0.0036(13) 0.0120(13) -0.0011(13)
O31 0.0205(12) 0.0121(12) 0.0313(13) -0.0027(10) 0.0132(11) -0.0011(10)
O32 0.0147(12) 0.0240(13) 0.0323(14) 0.0101(11) 0.0065(11) 0.0055(11)
O33 0.0168(12) 0.0257(13) 0.0193(12) -0.0081(11) 0.0048(10) -0.0043(11)
O50 0.0316(14) 0.0205(12) 0.0274(13) 0.0016(10) 0.0162(11) 0.0015(11)
O60 0.0212(12) 0.0209(12) 0.0174(12) 0.0071(10) 0.0024(10) 0.0015(10)

loop_
_atom_type_symbol
_atom_type_description
_atom_type_scat_dispersion_real
_atom_type_scat_dispersion_imag
_atom_type_scat_source
C C 0.0181 0.0091 'International Tables Vol C Tables 4.2.6.8 and 6.1.1.4'
H H 0.0000 0.0000 'International Tables Vol C Tables 4.2.6.8 and 6.1.1.4'
Co Co -2.3653 3.6143 'International Tables Vol C Tables 4.2.6.8 and 6.1.1.4'
N N 0.0311 0.0180 'International Tables Vol C Tables 4.2.6.8 and 6.1.1.4'
O O 0.0492 0.0322 'International Tables Vol C Tables 4.2.6.8 and 6.1.1.4'

loop_
_geom_angle_atom_site_label_1
_geom_angle_atom_site_label_2
_geom_angle_atom_site_label_3
_geom_angle
_geom_angle_site_symmetry_1
_geom_angle_site_symmetry_3
H40O O40 H40P 85.8 . .
O1 Co1 N1 87.92(8) . .
O1 Co1 O2 164.37(8) . .
N1 Co1 O2 76.67(8) . .
O1 Co1 O4 91.94(8) . .
N1 Co1 O4 90.26(9) . .
O2 Co1 O4 85.67(8) . .
O1 Co1 N4 95.75(9) . 4_676
N1 Co1 N4 175.97(9) . 4_676
O2 Co1 N4 99.59(9) . 4_676
O4 Co1 N4 87.95(9) . 4_676
O1 Co1 O3 92.82(8) . .
N1 Co1 O3 91.28(9) . .
O2 Co1 O3 90.10(8) . .
O4 Co1 O3 175.04(8) . .
N4 Co1 O3 90.22(8) 4_676 .
N1 C1 C2 123.5(3) . .
N1 C1 H1A 118.2 . .
C2 C1 H1A 118.2 . .
C6 C2 C1 117.1(3) . .
C6 C2 C3 119.0(3) . .
C1 C2 C3 123.8(3) . .
O1 C3 N3 117.9(3) . .
O1 C3 C2 126.0(3) . .
N3 C3 C2 116.2(3) . .
N3 C4 C7 121.5(3) . .
N3 C4 C5 117.9(3) . .
C7 C4 C5 120.6(3) . .
C4 C5 C10 118.6(3) . .
C4 C5 C6 118.2(3) . .
C10 C5 C6 123.2(3) . .
C2 C6 C5 122.6(3) . .
C2 C6 H6A 118.7 . .
C5 C6 H6A 118.7 . .
C8 C7 C4 119.4(3) . .
C8 C7 H7A 120.3 . .
C4 C7 H7A 120.3 . .
C7 C8 C9 121.1(3) . .
C7 C8 H8A 119.4 . .
C9 C8 H8A 119.4 . .
C10 C9 C8 119.4(3) . .
C10 C9 H9A 120.3 . .
C8 C9 H9A 120.3 . .
C9 C10 C5 120.9(3) . .
C9 C10 H10A 119.5 . .
C5 C10 H10A 119.5 . .
O2 C11 N2 120.6(3) . .
O2 C11 C12 121.1(3) . .
N2 C11 C12 118.3(3) . .
C16 C12 C13 118.8(3) . .
C16 C12 C11 116.9(3) . .
C13 C12 C11 124.3(3) . .
C14 C13 C12 118.8(3) . .
C14 C13 H13A 120.6 . .
C12 C13 H13A 120.6 . .
N4 C14 C13 123.0(3) . .
N4 C14 H14A 118.5 . .
C13 C14 H14A 118.5 . .
N4 C15 C16 123.1(3) . .
N4 C15 H15A 118.5 . .
C16 C15 H15A 118.5 . .
C15 C16 C12 118.8(3) . .
C15 C16 H16A 120.6 . .
C12 C16 H16A 120.6 . .
C1 N1 N2 117.8(2) . .
C1 N1 Co1 129.6(2) . .
N2 N1 Co1 112.53(17) . .
C11 N2 N1 115.4(2) . .
C11 N2 H2N 125.4 . .
N1 N2 H2N 119.1 . .
C3 N3 C4 125.9(3) . .
C3 N3 H3N 118.1 . .
C4 N3 H3N 116.0 . .
C15 N4 C14 117.5(3) . .
C15 N4 Co1 122.31(19) . 4_475
C14 N4 Co1 119.8(2) . 4_475
C3 O1 Co1 129.09(18) . .
C11 O2 Co1 114.75(18) . .
Co1 O3 H3O 107.3 . .
Co1 O3 H3P 99.1 . .
H3O O3 H3P 98.3 . .
Co1 O4 H4O 124.2 . .
Co1 O4 H4P 129.8 . .
H4O O4 H4P 92.1 . .
O23 N20 O21 120.2(3) . .
O23 N20 O22 120.2(3) . .
O21 N20 O22 119.6(3) . .
O33 N30 O32 119.7(3) . .
O33 N30 O31 120.4(3) . .
O32 N30 O31 120.0(3) . .
H50O O50 H50P 100.3 . .
H60O O60 H60P 84.7 . .

loop_
_geom_bond_atom_site_label_1
_geom_bond_atom_site_label_2
_geom_bond_distance
_geom_bond_site_symmetry_2
O40 H40O 0.8484 .
O40 H40P 0.8490 .
Co1 O1 2.046(2) .
Co1 N1 2.080(2) .
Co1 O2 2.097(2) .
Co1 O4 2.102(2) .
Co1 N4 2.108(2) 4_676
Co1 O3 2.151(2) .
C1 N1 1.285(4) .
C1 C2 1.451(4) .
C1 H1A 0.9500 .
C2 C6 1.370(4) .
C2 C3 1.461(4) .
C3 O1 1.263(3) .
C3 N3 1.355(4) .
C4 N3 1.387(4) .
C4 C7 1.394(4) .
C4 C5 1.404(4) .
C5 C10 1.415(4) .
C5 C6 1.416(4) .
C6 H6A 0.9500 .
C7 C8 1.372(4) .
C7 H7A 0.9500 .
C8 C9 1.413(5) .
C8 H8A 0.9500 .
C9 C10 1.361(4) .
C9 H9A 0.9500 .
C10 H10A 0.9500 .
C11 O2 1.243(3) .
C11 N2 1.358(4) .
C11 C12 1.482(4) .
C12 C16 1.387(4) .
C12 C13 1.390(4) .
C13 C14 1.375(4) .
C13 H13A 0.9500 .
C14 N4 1.350(4) .
C14 H14A 0.9500 .
C15 N4 1.344(4) .
C15 C16 1.378(4) .
C15 H15A 0.9500 .
C16 H16A 0.9500 .
N1 N2 1.386(3) .
N2 H2N 0.9001 .
N3 H3N 0.9000 .
N4 Co1 2.108(2) 4_475
O3 H3O 0.8500 .
O3 H3P 0.8499 .
O4 H4O 0.8501 .
O4 H4P 0.8499 .
N20 O23 1.246(3) .
N20 O21 1.250(3) .
N20 O22 1.258(3) .
N30 O33 1.249(3) .
N30 O32 1.251(3) .
N30 O31 1.259(3) .
O50 H50O 0.8499 .
O50 H50P 0.8499 .
O60 H60O 0.8500 .
O60 H60P 0.8500 .

loop_
_geom_torsion_atom_site_label_1
_geom_torsion_atom_site_label_2
_geom_torsion_atom_site_label_3
_geom_torsion_atom_site_label_4
_geom_torsion
_geom_torsion_site_symmetry_1
_geom_torsion_site_symmetry_4
N1 C1 C2 C6 -177.6(3) . .
N1 C1 C2 C3 0.9(5) . .
C6 C2 C3 O1 177.1(3) . .
C1 C2 C3 O1 -1.5(5) . .
C6 C2 C3 N3 -3.7(4) . .
C1 C2 C3 N3 177.8(3) . .
N3 C4 C5 C10 177.1(3) . .
C7 C4 C5 C10 -3.0(4) . .
N3 C4 C5 C6 -2.3(4) . .
C7 C4 C5 C6 177.7(3) . .
C1 C2 C6 C5 179.7(3) . .
C3 C2 C6 C5 1.0(4) . .
C4 C5 C6 C2 2.0(4) . .
C10 C5 C6 C2 -177.3(3) . .
N3 C4 C7 C8 -177.5(3) . .
C5 C4 C7 C8 2.5(4) . .
C4 C7 C8 C9 -0.3(5) . .
C7 C8 C9 C10 -1.4(5) . .
C8 C9 C10 C5 0.9(5) . .
C4 C5 C10 C9 1.3(4) . .
C6 C5 C10 C9 -179.4(3) . .
O2 C11 C12 C16 -24.0(4) . .
N2 C11 C12 C16 153.0(3) . .
O2 C11 C12 C13 157.7(3) . .
N2 C11 C12 C13 -25.3(4) . .
C16 C12 C13 C14 -1.1(4) . .
C11 C12 C13 C14 177.2(3) . .
C12 C13 C14 N4 -0.5(5) . .
N4 C15 C16 C12 -1.0(5) . .
C13 C12 C16 C15 1.8(4) . .
C11 C12 C16 C15 -176.6(3) . .
C2 C1 N1 N2 -177.1(3) . .
C2 C1 N1 Co1 1.1(4) . .
O1 Co1 N1 C1 -1.9(3) . .
O2 Co1 N1 C1 -179.3(3) . .
O4 Co1 N1 C1 -93.8(3) . .
N4 Co1 N1 C1 -157.3(13) 4_676 .
O3 Co1 N1 C1 90.9(3) . .
O1 Co1 N1 N2 176.42(18) . .
O2 Co1 N1 N2 -1.00(17) . .
O4 Co1 N1 N2 84.49(18) . .
N4 Co1 N1 N2 21.0(15) 4_676 .
O3 Co1 N1 N2 -90.80(18) . .
O2 C11 N2 N1 3.5(4) . .
C12 C11 N2 N1 -173.5(2) . .
C1 N1 N2 C11 177.8(3) . .
Co1 N1 N2 C11 -0.7(3) . .
O1 C3 N3 C4 -177.1(3) . .
C2 C3 N3 C4 3.6(4) . .
C7 C4 N3 C3 179.4(3) . .
C5 C4 N3 C3 -0.6(4) . .
C16 C15 N4 C14 -0.6(4) . .
C16 C15 N4 Co1 171.9(2) . 4_475
C13 C14 N4 C15 1.3(4) . .
C13 C14 N4 Co1 -171.4(2) . 4_475
N3 C3 O1 Co1 -179.39(18) . .
C2 C3 O1 Co1 -0.1(4) . .
N1 Co1 O1 C3 1.4(2) . .
O2 Co1 O1 C3 10.7(5) . .
O4 Co1 O1 C3 91.6(2) . .
N4 Co1 O1 C3 179.7(2) 4_676 .
O3 Co1 O1 C3 -89.8(2) . .
N2 C11 O2 Co1 -4.3(3) . .
C12 C11 O2 Co1 172.5(2) . .
O1 Co1 O2 C11 -6.8(4) . .
N1 Co1 O2 C11 2.8(2) . .
O4 Co1 O2 C11 -88.5(2) . .
N4 Co1 O2 C11 -175.6(2) 4_676 .
O3 Co1 O2 C11 94.1(2) . .
